data_7240973
loop_
_publ_author_name
'Lemmerer, Andreas'

_publ_section_title
;
 All good things come in threes: first example of a trimorphic, ternary
 molecular salt complex
;
_journal_name_full CrystEngComm
_journal_paper_doi 10.1039/D0CE01023E
_journal_year 2020
_chemical_formula_moiety 'C15 H9 O2, C6 H3 N3 O6, C5 H7 N2'
_chemical_formula_sum 'C26 H19 N5 O8'
_chemical_formula_weight 529.46
_space_group_IT_number 2
_space_group_name_Hall '-P 1'
_space_group_name_H-M_alt 'P -1'
_symmetry_cell_setting triclinic
_symmetry_Int_Tables_number 2
_symmetry_space_group_name_Hall '-P 1'
_symmetry_space_group_name_H-M 'P -1'
_atom_sites_solution_hydrogens mixed
_audit_conform_dict_location ftp://ftp.iucr.org/pub/cif_core.dic
_audit_conform_dict_name cif_core.dic
_audit_conform_dict_version 2.4.3
_audit_creation_date 2020-03-30T08:09:16-00:00
_audit_creation_method 'WinGX routine CIF_UPDATE'
_audit_update_record
;
2020-05-06 deposited with the CCDC.	2020-07-30 downloaded from the CCDC.
;
_cell_angle_alpha 77.196(2)
_cell_angle_beta 85.946(2)
_cell_angle_gamma 81.281(2)
_cell_formula_units_Z 2
_cell_length_a 7.0834(5)
_cell_length_b 12.8271(9)
_cell_length_c 13.8555(9)
_cell_measurement_reflns_used 9292
_cell_measurement_temperature 173(2)
_cell_measurement_theta_max 28.2
_cell_measurement_theta_min 2.91
_cell_measurement_wavelength 0.71073
_cell_volume 1212.51(14)
_computing_cell_refinement 'SAINT-Plus (Bruker, 2016)'
_computing_data_collection 'APEX3 (Bruker, 2016)'
_computing_data_reduction 'SAINT-Plus and XPREP (Bruker 2016)'
_computing_molecular_graphics
;
        Ortep for Windows (Farrugia, 2012)'
;
_computing_publication_material 'WinGX publication routines (Farrugia, 2012)'
_computing_structure_refinement 'SHELXL-2018/3 (Sheldrick, 2018)'
_computing_structure_solution 'SHELXS-97 (Sheldrick, 2015)'
_diffrn_ambient_temperature 173(2)
_diffrn_measured_fraction_theta_full 0.995
_diffrn_measured_fraction_theta_max 0.996
_diffrn_measurement_device_type 'Bruker D8 Venture Photon CCD area detector'
_diffrn_measurement_method '\w scans'
_diffrn_radiation_monochromator graphite
_diffrn_radiation_probe x-ray
_diffrn_radiation_type MoK\a
_diffrn_radiation_wavelength 0.71073
_diffrn_reflns_av_R_equivalents 0.0345
_diffrn_reflns_av_unetI/netI 0.02
_diffrn_reflns_Laue_measured_fraction_full 0.995
_diffrn_reflns_Laue_measured_fraction_max 0.996
_diffrn_reflns_limit_h_max 9
_diffrn_reflns_limit_h_min -9
_diffrn_reflns_limit_k_max 16
_diffrn_reflns_limit_k_min -16
_diffrn_reflns_limit_l_max 18
_diffrn_reflns_limit_l_min -18
_diffrn_reflns_number 40646
_diffrn_reflns_point_group_measured_fraction_full 0.995
_diffrn_reflns_point_group_measured_fraction_max 0.996
_diffrn_reflns_theta_full 25.242
_diffrn_reflns_theta_max 28
_diffrn_reflns_theta_min 3.018
_diffrn_standards_number 0
_exptl_absorpt_coefficient_mu 0.11
_exptl_absorpt_correction_T_max 0.7457
_exptl_absorpt_correction_T_min 0.7116
_exptl_absorpt_correction_type multi-scan
_exptl_absorpt_process_details 'SADABS (Sheldrick, 1996)'
_exptl_crystal_colour orange-yellow
_exptl_crystal_density_diffrn 1.45
_exptl_crystal_density_method 'not measured'
_exptl_crystal_description block
_exptl_crystal_F_000 548
_exptl_crystal_size_max 0.895
_exptl_crystal_size_mid 0.346
_exptl_crystal_size_min 0.12
_refine_diff_density_max 0.282
_refine_diff_density_min -0.255
_refine_diff_density_rms 0.039
_refine_ls_extinction_method none
_refine_ls_goodness_of_fit_ref 1.014
_refine_ls_hydrogen_treatment mixed
_refine_ls_matrix_type full
_refine_ls_number_constraints 0
_refine_ls_number_parameters 364
_refine_ls_number_reflns 5832
_refine_ls_number_restraints 0
_refine_ls_restrained_S_all 1.014
_refine_ls_R_factor_all 0.0555
_refine_ls_R_factor_gt 0.0445
_refine_ls_shift/su_max 0.001
_refine_ls_shift/su_mean 0
_refine_ls_structure_factor_coef Fsqd
_refine_ls_weighting_details 'w=1/[\s^2^(Fo^2^)+(0.0522P)^2^+0.4958P] where P=(Fo^2^+2Fc^2^)/3'
_refine_ls_weighting_scheme calc
_refine_ls_wR_factor_gt 0.1079
_refine_ls_wR_factor_ref 0.1144
_reflns_Friedel_coverage 0
_reflns_number_gt 4854
_reflns_number_total 5832
_reflns_threshold_expression 'I > 2\s(I)'
_cod_data_source_file d0ce01023e2.cif
_cod_data_source_block Form_III
_cod_database_code 7240973
_shelx_estimated_absorpt_t_min 0.908
_shelx_estimated_absorpt_t_max 0.987

loop_
_symmetry_equiv_pos_as_xyz
'x, y, z'
'-x, -y, -z'

loop_
_atom_site_label
_atom_site_type_symbol
_atom_site_fract_x
_atom_site_fract_y
_atom_site_fract_z
_atom_site_U_iso_or_equiv
_atom_site_adp_type
_atom_site_occupancy
_atom_site_site_symmetry_order
_atom_site_calc_flag
_atom_site_refinement_flags_posn
_atom_site_refinement_flags_adp
_atom_site_refinement_flags_occupancy
_atom_site_disorder_assembly
_atom_site_disorder_group
C1 C 0.72773(17) 0.41874(10) 0.26059(10) 0.0269(3) Uani 1 1 d . . . . .
C2 C 0.68581(18) 0.41523(11) 0.36008(10) 0.0287(3) Uani 1 1 d . . . . .
H2 H 0.64086 0.47876 0.384078 0.034 Uiso 1 1 calc R U . . .
C3 C 0.71253(18) 0.31473(11) 0.42288(9) 0.0265(3) Uani 1 1 d . . . . .
C4 C 0.78206(17) 0.22115(10) 0.39120(9) 0.0249(3) Uani 1 1 d . . . . .
H4 H 0.800578 0.153067 0.436064 0.03 Uiso 1 1 calc R U . . .
C5 C 0.82334(17) 0.23140(10) 0.29109(9) 0.0235(2) Uani 1 1 d . . . . .
C6 C 0.79480(17) 0.32870(10) 0.22310(10) 0.0254(3) Uani 1 1 d . . . . .
H6 H 0.820182 0.333111 0.154175 0.03 Uiso 1 1 calc R U . . .
N1 N 0.69805(17) 0.52386(10) 0.19020(10) 0.0374(3) Uani 1 1 d . . . . .
N2 N 0.90376(16) 0.13385(9) 0.25492(8) 0.0288(2) Uani 1 1 d . . . . .
N3 N 0.66539(17) 0.30571(10) 0.52936(9) 0.0346(3) Uani 1 1 d . . . . .
O1 O 0.68616(17) 0.52340(9) 0.10311(8) 0.0471(3) Uani 1 1 d . . . . .
O2 O 0.6870(2) 0.60486(9) 0.22417(11) 0.0564(3) Uani 1 1 d . . . . .
O3 O 0.6322(2) 0.38929(10) 0.55976(9) 0.0535(3) Uani 1 1 d . . . . .
O4 O 0.66326(18) 0.21543(10) 0.58114(8) 0.0467(3) Uani 1 1 d . . . . .
O5 O 0.91972(18) 0.04780(8) 0.31456(8) 0.0436(3) Uani 1 1 d . . . . .
O6 O 0.95159(17) 0.14443(9) 0.16738(8) 0.0428(3) Uani 1 1 d . . . . .
C7 C 0.30169(17) 0.29957(10) 0.25701(10) 0.0273(3) Uani 1 1 d . . . . .
C8 C 0.26329(19) 0.27583(12) 0.35986(11) 0.0355(3) Uani 1 1 d . . . . .
C9 C 0.1933(2) 0.35605(16) 0.41527(11) 0.0439(4) Uani 1 1 d . . . . .
H9 H 0.173524 0.429936 0.382424 0.053 Uiso 1 1 calc R U . . .
C10 C 0.1542(3) 0.3282(2) 0.51481(13) 0.0671(6) Uani 1 1 d . . . . .
H10 H 0.110084 0.382769 0.550738 0.081 Uiso 1 1 calc R U . . .
C11 C 0.1792(3) 0.2180(3) 0.56503(17) 0.0897(10) Uani 1 1 d . . . . .
H11 H 0.148524 0.19915 0.633977 0.108 Uiso 1 1 calc R U . . .
C12 C 0.2457(3) 0.1407(2) 0.51565(19) 0.0825(9) Uani 1 1 d . . . . .
H12 H 0.261978 0.067567 0.550701 0.099 Uiso 1 1 calc R U . . .
C13 C 0.2932(2) 0.16439(16) 0.41212(14) 0.0544(5) Uani 1 1 d . . . . .
C14 C 0.3660(3) 0.08453(14) 0.36073(19) 0.0643(7) Uani 1 1 d . . . . .
H13 H 0.383776 0.011324 0.395585 0.077 Uiso 1 1 calc R U . . .
C15 C 0.4133(2) 0.10828(12) 0.26070(18) 0.0537(5) Uani 1 1 d . . . . .
C16 C 0.4957(3) 0.02684(15) 0.2071(3) 0.0793(9) Uani 1 1 d . . . . .
H14 H 0.518914 -0.046324 0.241723 0.095 Uiso 1 1 calc R U . . .
C17 C 0.5403(3) 0.0516(2) 0.1098(3) 0.0860(10) Uani 1 1 d . . . . .
H15 H 0.592954 -0.003984 0.076367 0.103 Uiso 1 1 calc R U . . .
C18 C 0.5094(2) 0.15917(18) 0.0572(2) 0.0654(6) Uani 1 1 d . . . . .
H16 H 0.543204 0.175861 -0.011527 0.078 Uiso 1 1 calc R U . . .
C19 C 0.4318(2) 0.24006(14) 0.10320(14) 0.0433(4) Uani 1 1 d . . . . .
H17 H 0.412414 0.312293 0.066023 0.052 Uiso 1 1 calc R U . . .
C20 C 0.37907(19) 0.21819(11) 0.20619(13) 0.0358(3) Uani 1 1 d . . . . .
C21 C 0.25090(17) 0.41377(10) 0.19804(9) 0.0232(2) Uani 1 1 d . . . . .
O7 O 0.32338(13) 0.48686(7) 0.22379(7) 0.0308(2) Uani 1 1 d . . . . .
O8 O 0.13817(13) 0.42788(7) 0.12976(7) 0.0291(2) Uani 1 1 d . . . . .
C22 C 0.05663(17) 0.71733(10) 0.07666(9) 0.0223(2) Uani 1 1 d . . . . .
C23 C -0.03205(19) 0.82576(10) 0.05729(10) 0.0274(3) Uani 1 1 d . . . . .
H23 H -0.119 0.85127 0.005303 0.033 Uiso 1 1 calc R U . . .
C24 C 0.0083(2) 0.89362(11) 0.11393(10) 0.0317(3) Uani 1 1 d . . . . .
H24 H -0.0519 0.966461 0.101246 0.038 Uiso 1 1 calc R U . . .
C25 C 0.1373(2) 0.85729(11) 0.19065(11) 0.0338(3) Uani 1 1 d . . . . .
H25 H 0.166163 0.904588 0.229763 0.041 Uiso 1 1 calc R U . . .
C26 C 0.2196(2) 0.75271(11) 0.20722(10) 0.0311(3) Uani 1 1 d . . . . .
H26 H 0.307119 0.726272 0.258834 0.037 Uiso 1 1 calc R U . . .
N4 N 0.17880(16) 0.68525(8) 0.15124(8) 0.0246(2) Uani 1 1 d . . . . .
N5 N 0.03090(17) 0.64498(9) 0.02499(8) 0.0277(2) Uani 1 1 d . . . . .
H4A H 0.236(3) 0.6103(15) 0.1679(13) 0.043(5) Uiso 1 1 d . . . . .
H5A H 0.075(3) 0.5764(15) 0.0492(13) 0.039(4) Uiso 1 1 d . . . . .
H5B H -0.055(3) 0.6620(14) -0.0188(13) 0.036(4) Uiso 1 1 d . . . . .

loop_
_atom_site_aniso_label
_atom_site_aniso_U_11
_atom_site_aniso_U_22
_atom_site_aniso_U_33
_atom_site_aniso_U_23
_atom_site_aniso_U_13
_atom_site_aniso_U_12
C1 0.0207(6) 0.0248(6) 0.0340(7) -0.0031(5) -0.0009(5) -0.0048(5)
C2 0.0225(6) 0.0286(6) 0.0375(7) -0.0132(5) -0.0025(5) -0.0015(5)
C3 0.0216(6) 0.0344(7) 0.0254(6) -0.0103(5) -0.0035(5) -0.0030(5)
C4 0.0217(6) 0.0275(6) 0.0256(6) -0.0047(5) -0.0041(5) -0.0038(5)
C5 0.0197(5) 0.0252(6) 0.0275(6) -0.0088(5) -0.0015(5) -0.0046(4)
C6 0.0211(6) 0.0302(6) 0.0255(6) -0.0055(5) 0.0000(5) -0.0069(5)
N1 0.0316(6) 0.0276(6) 0.0476(8) 0.0002(5) 0.0071(5) -0.0036(5)
N2 0.0309(6) 0.0269(6) 0.0304(6) -0.0095(5) 0.0005(5) -0.0051(4)
N3 0.0324(6) 0.0448(7) 0.0284(6) -0.0155(5) -0.0044(5) 0.0016(5)
O1 0.0481(7) 0.0427(6) 0.0385(6) 0.0096(5) 0.0069(5) 0.0006(5)
O2 0.0676(8) 0.0259(6) 0.0731(9) -0.0070(6) 0.0088(7) -0.0088(5)
O3 0.0700(8) 0.0527(7) 0.0381(6) -0.0247(5) -0.0057(6) 0.0139(6)
O4 0.0641(8) 0.0499(7) 0.0257(5) -0.0062(5) -0.0001(5) -0.0102(6)
O5 0.0611(7) 0.0255(5) 0.0403(6) -0.0048(4) 0.0062(5) -0.0007(5)
O6 0.0628(7) 0.0374(6) 0.0295(5) -0.0145(4) 0.0080(5) -0.0049(5)
C7 0.0186(6) 0.0224(6) 0.0387(7) 0.0023(5) -0.0079(5) -0.0060(4)
C8 0.0213(6) 0.0417(8) 0.0383(8) 0.0106(6) -0.0113(5) -0.0119(6)
C9 0.0274(7) 0.0697(11) 0.0324(8) -0.0005(7) -0.0047(6) -0.0131(7)
C10 0.0363(9) 0.128(2) 0.0349(9) -0.0055(11) -0.0033(7) -0.0215(11)
C11 0.0481(12) 0.161(3) 0.0392(11) 0.0408(15) -0.0121(9) -0.0376(15)
C12 0.0492(12) 0.106(2) 0.0682(15) 0.0547(15) -0.0229(11) -0.0337(13)
C13 0.0324(8) 0.0549(11) 0.0633(11) 0.0313(9) -0.0238(8) -0.0215(7)
C14 0.0434(9) 0.0285(8) 0.1102(18) 0.0249(10) -0.0364(11) -0.0144(7)
C15 0.0323(8) 0.0222(7) 0.1065(16) -0.0048(9) -0.0295(9) -0.0049(6)
C16 0.0434(11) 0.0262(9) 0.176(3) -0.0334(13) -0.0443(15) 0.0054(7)
C17 0.0416(11) 0.0634(15) 0.175(3) -0.0776(19) -0.0292(15) 0.0127(10)
C18 0.0319(8) 0.0734(14) 0.1085(17) -0.0605(13) -0.0050(10) -0.0008(8)
C19 0.0252(7) 0.0437(9) 0.0682(11) -0.0282(8) -0.0040(7) -0.0027(6)
C20 0.0206(6) 0.0234(6) 0.0648(10) -0.0087(6) -0.0133(6) -0.0033(5)
C21 0.0202(5) 0.0217(6) 0.0260(6) -0.0022(5) 0.0000(5) -0.0022(4)
O7 0.0321(5) 0.0212(4) 0.0388(5) -0.0030(4) -0.0129(4) -0.0027(4)
O8 0.0324(5) 0.0250(5) 0.0289(5) -0.0010(4) -0.0090(4) -0.0047(4)
C22 0.0251(6) 0.0221(6) 0.0189(5) -0.0029(4) 0.0020(4) -0.0039(4)
C23 0.0308(6) 0.0234(6) 0.0254(6) -0.0022(5) -0.0027(5) 0.0008(5)
C24 0.0381(7) 0.0212(6) 0.0337(7) -0.0063(5) 0.0019(6) 0.0019(5)
C25 0.0433(8) 0.0284(7) 0.0336(7) -0.0154(6) -0.0019(6) -0.0040(6)
C26 0.0391(7) 0.0311(7) 0.0250(6) -0.0098(5) -0.0069(5) -0.0020(6)
N4 0.0320(6) 0.0193(5) 0.0219(5) -0.0043(4) -0.0037(4) -0.0006(4)
N5 0.0362(6) 0.0225(6) 0.0253(5) -0.0052(4) -0.0083(5) -0.0036(5)

loop_
_atom_type_symbol
_atom_type_description
_atom_type_scat_dispersion_real
_atom_type_scat_dispersion_imag
_atom_type_scat_source
C C 0.0033 0.0016 'International Tables Vol C Tables 4.2.6.8 and 6.1.1.4'
H H 0 0 'International Tables Vol C Tables 4.2.6.8 and 6.1.1.4'
N N 0.0061 0.0033 'International Tables Vol C Tables 4.2.6.8 and 6.1.1.4'
O O 0.0106 0.006 'International Tables Vol C Tables 4.2.6.8 and 6.1.1.4'

loop_
_geom_angle_atom_site_label_1
_geom_angle_atom_site_label_2
_geom_angle_atom_site_label_3
_geom_angle
_geom_angle_site_symmetry_1
_geom_angle_site_symmetry_3
_geom_angle_publ_flag
C6 C1 C2 123.40(12) . . ?
C6 C1 N1 117.83(12) . . ?
C2 C1 N1 118.76(12) . . ?
C3 C2 C1 116.64(12) . . ?
C3 C2 H2 121.7 . . ?
C1 C2 H2 121.7 . . ?
C4 C3 C2 123.35(12) . . ?
C4 C3 N3 117.61(12) . . ?
C2 C3 N3 119.04(12) . . ?
C3 C4 C5 116.59(12) . . ?
C3 C4 H4 121.7 . . ?
C5 C4 H4 121.7 . . ?
C4 C5 C6 123.47(12) . . ?
C4 C5 N2 118.16(11) . . ?
C6 C5 N2 118.36(11) . . ?
C1 C6 C5 116.50(12) . . ?
C1 C6 H6 121.8 . . ?
C5 C6 H6 121.8 . . ?
O1 N1 O2 125.10(13) . . ?
O1 N1 C1 117.70(12) . . ?
O2 N1 C1 117.20(13) . . ?
O5 N2 O6 124.25(12) . . ?
O5 N2 C5 117.85(11) . . ?
O6 N2 C5 117.89(11) . . ?
O4 N3 O3 124.60(13) . . ?
O4 N3 C3 117.88(11) . . ?
O3 N3 C3 117.53(13) . . ?
C8 C7 C20 121.37(13) . . ?
C8 C7 C21 119.83(12) . . ?
C20 C7 C21 118.74(12) . . ?
C7 C8 C9 123.42(13) . . ?
C7 C8 C13 118.43(16) . . ?
C9 C8 C13 118.14(15) . . ?
C10 C9 C8 120.95(19) . . ?
C10 C9 H9 119.5 . . ?
C8 C9 H9 119.5 . . ?
C9 C10 C11 120.4(2) . . ?
C9 C10 H10 119.8 . . ?
C11 C10 H10 119.8 . . ?
C12 C11 C10 120.3(2) . . ?
C12 C11 H11 119.9 . . ?
C10 C11 H11 119.9 . . ?
C11 C12 C13 122.2(2) . . ?
C11 C12 H12 118.9 . . ?
C13 C12 H12 118.9 . . ?
C14 C13 C12 122.4(2) . . ?
C14 C13 C8 119.56(17) . . ?
C12 C13 C8 118.0(2) . . ?
C15 C14 C13 122.06(15) . . ?
C15 C14 H13 119 . . ?
C13 C14 H13 119 . . ?
C14 C15 C20 119.51(17) . . ?
C14 C15 C16 122.72(19) . . ?
C20 C15 C16 117.8(2) . . ?
C17 C16 C15 121.8(2) . . ?
C17 C16 H14 119.1 . . ?
C15 C16 H14 119.1 . . ?
C16 C17 C18 120.2(2) . . ?
C16 C17 H15 119.9 . . ?
C18 C17 H15 119.9 . . ?
C19 C18 C17 121.0(2) . . ?
C19 C18 H16 119.5 . . ?
C17 C18 H16 119.5 . . ?
C18 C19 C20 121.14(19) . . ?
C18 C19 H17 119.4 . . ?
C20 C19 H17 119.4 . . ?
C7 C20 C19 122.98(13) . . ?
C7 C20 C15 118.94(16) . . ?
C19 C20 C15 118.05(15) . . ?
O8 C21 O7 125.58(11) . . ?
O8 C21 C7 117.39(11) . . ?
O7 C21 C7 117.01(11) . . ?
N5 C22 N4 117.58(11) . . ?
N5 C22 C23 124.49(12) . . ?
N4 C22 C23 117.91(11) . . ?
C24 C23 C22 119.44(12) . . ?
C24 C23 H23 120.3 . . ?
C22 C23 H23 120.3 . . ?
C23 C24 C25 120.95(12) . . ?
C23 C24 H24 119.5 . . ?
C25 C24 H24 119.5 . . ?
C26 C25 C24 118.01(12) . . ?
C26 C25 H25 121 . . ?
C24 C25 H25 121 . . ?
C25 C26 N4 121.01(13) . . ?
C25 C26 H26 119.5 . . ?
N4 C26 H26 119.5 . . ?
C22 N4 C26 122.68(11) . . ?
C22 N4 H4A 119.2(10) . . ?
C26 N4 H4A 118.0(10) . . ?
C22 N5 H5A 117.8(11) . . ?
C22 N5 H5B 118.8(11) . . ?
H5A N5 H5B 120.5(16) . . ?

loop_
_geom_bond_atom_site_label_1
_geom_bond_atom_site_label_2
_geom_bond_distance
_geom_bond_site_symmetry_2
_geom_bond_publ_flag
C1 C6 1.3761(18) . ?
C1 C2 1.3817(19) . ?
C1 N1 1.4743(17) . ?
C2 C3 1.3809(19) . ?
C2 H2 0.95 . ?
C3 C4 1.3783(18) . ?
C3 N3 1.4724(17) . ?
C4 C5 1.3785(18) . ?
C4 H4 0.95 . ?
C5 C6 1.3839(18) . ?
C5 N2 1.4707(16) . ?
C6 H6 0.95 . ?
N1 O1 1.2169(18) . ?
N1 O2 1.2223(18) . ?
N2 O5 1.2187(15) . ?
N2 O6 1.2195(15) . ?
N3 O4 1.2212(17) . ?
N3 O3 1.2214(16) . ?
C7 C8 1.405(2) . ?
C7 C20 1.408(2) . ?
C7 C21 1.5147(16) . ?
C8 C9 1.427(2) . ?
C8 C13 1.443(2) . ?
C9 C10 1.365(2) . ?
C9 H9 0.95 . ?
C10 C11 1.421(4) . ?
C10 H10 0.95 . ?
C11 C12 1.336(4) . ?
C11 H11 0.95 . ?
C12 C13 1.426(3) . ?
C12 H12 0.95 . ?
C13 C14 1.391(3) . ?
C14 C15 1.380(3) . ?
C14 H13 0.95 . ?
C15 C20 1.438(2) . ?
C15 C16 1.442(3) . ?
C16 C17 1.342(4) . ?
C16 H14 0.95 . ?
C17 C18 1.403(4) . ?
C17 H15 0.95 . ?
C18 C19 1.362(2) . ?
C18 H16 0.95 . ?
C19 C20 1.426(2) . ?
C19 H17 0.95 . ?
C21 O8 1.2459(15) . ?
C21 O7 1.2610(15) . ?
C22 N5 1.3309(16) . ?
C22 N4 1.3475(16) . ?
C22 C23 1.4123(17) . ?
C23 C24 1.3656(19) . ?
C23 H23 0.95 . ?
C24 C25 1.404(2) . ?
C24 H24 0.95 . ?
C25 C26 1.3553(19) . ?
C25 H25 0.95 . ?
C26 N4 1.3560(16) . ?
C26 H26 0.95 . ?
N4 H4A 0.969(18) . ?
N5 H5A 0.886(19) . ?
N5 H5B 0.860(18) . ?

loop_
_geom_hbond_atom_site_label_D
_geom_hbond_atom_site_label_H
_geom_hbond_atom_site_label_A
_geom_hbond_distance_DH
_geom_hbond_distance_HA
_geom_hbond_distance_DA
_geom_hbond_angle_DHA
_geom_hbond_site_symmetry_A
_geom_hbond_publ_flag
C2 H2 O3 0.95 2.57 3.4298(17) 151.1 2_666 yes
C6 H6 N5 0.95 2.6 3.5308(17) 166.2 2_665 yes
C23 H23 O6 0.95 2.59 3.0739(17) 112.1 2_665 yes
C26 H26 O3 0.95 2.65 3.4838(18) 147.2 2_666 yes
C26 H26 O4 0.95 2.52 3.2300(17) 131.3 2_666 yes
N4 H4A O7 0.969(18) 1.648(19) 2.5993(14) 166.2(16) . yes
N5 H5A O8 0.886(19) 1.986(19) 2.8570(15) 167.3(16) . yes
N5 H5B O8 0.860(18) 2.271(17) 2.9147(14) 131.7(14) 2_565 yes

loop_
_geom_torsion_atom_site_label_1
_geom_torsion_atom_site_label_2
_geom_torsion_atom_site_label_3
_geom_torsion_atom_site_label_4
_geom_torsion
_geom_torsion_site_symmetry_1
_geom_torsion_site_symmetry_2
_geom_torsion_site_symmetry_3
_geom_torsion_site_symmetry_4
_geom_torsion_publ_flag
C6 C1 C2 C3 -0.64(19) . . . . ?
N1 C1 C2 C3 178.83(11) . . . . ?
C1 C2 C3 C4 1.71(19) . . . . ?
C1 C2 C3 N3 -178.42(11) . . . . ?
C2 C3 C4 C5 -0.77(19) . . . . ?
N3 C3 C4 C5 179.35(11) . . . . ?
C3 C4 C5 C6 -1.34(18) . . . . ?
C3 C4 C5 N2 178.03(11) . . . . ?
C2 C1 C6 C5 -1.26(19) . . . . ?
N1 C1 C6 C5 179.27(11) . . . . ?
C4 C5 C6 C1 2.30(18) . . . . ?
N2 C5 C6 C1 -177.06(11) . . . . ?
C6 C1 N1 O1 18.51(18) . . . . ?
C2 C1 N1 O1 -160.99(13) . . . . ?
C6 C1 N1 O2 -161.59(13) . . . . ?
C2 C1 N1 O2 18.91(18) . . . . ?
C4 C5 N2 O5 4.08(18) . . . . ?
C6 C5 N2 O5 -176.52(12) . . . . ?
C4 C5 N2 O6 -175.33(12) . . . . ?
C6 C5 N2 O6 4.07(18) . . . . ?
C4 C3 N3 O4 -10.60(18) . . . . ?
C2 C3 N3 O4 169.52(12) . . . . ?
C4 C3 N3 O3 168.98(13) . . . . ?
C2 C3 N3 O3 -10.90(18) . . . . ?
C20 C7 C8 C9 177.02(12) . . . . ?
C21 C7 C8 C9 -5.89(19) . . . . ?
C20 C7 C8 C13 -4.02(19) . . . . ?
C21 C7 C8 C13 173.08(11) . . . . ?
C7 C8 C9 C10 178.48(14) . . . . ?
C13 C8 C9 C10 -0.5(2) . . . . ?
C8 C9 C10 C11 -1.2(3) . . . . ?
C9 C10 C11 C12 1.7(3) . . . . ?
C10 C11 C12 C13 -0.3(3) . . . . ?
C11 C12 C13 C14 178.69(19) . . . . ?
C11 C12 C13 C8 -1.4(3) . . . . ?
C7 C8 C13 C14 2.7(2) . . . . ?
C9 C8 C13 C14 -178.32(14) . . . . ?
C7 C8 C13 C12 -177.26(14) . . . . ?
C9 C8 C13 C12 1.8(2) . . . . ?
C12 C13 C14 C15 -179.34(16) . . . . ?
C8 C13 C14 C15 0.7(2) . . . . ?
C13 C14 C15 C20 -2.8(2) . . . . ?
C13 C14 C15 C16 177.62(15) . . . . ?
C14 C15 C16 C17 179.85(18) . . . . ?
C20 C15 C16 C17 0.3(3) . . . . ?
C15 C16 C17 C18 0.7(3) . . . . ?
C16 C17 C18 C19 -0.9(3) . . . . ?
C17 C18 C19 C20 -0.1(2) . . . . ?
C8 C7 C20 C19 -175.70(12) . . . . ?
C21 C7 C20 C19 7.18(19) . . . . ?
C8 C7 C20 C15 2.01(19) . . . . ?
C21 C7 C20 C15 -175.11(11) . . . . ?
C18 C19 C20 C7 178.80(14) . . . . ?
C18 C19 C20 C15 1.1(2) . . . . ?
C14 C15 C20 C7 1.4(2) . . . . ?
C16 C15 C20 C7 -178.98(13) . . . . ?
C14 C15 C20 C19 179.26(14) . . . . ?
C16 C15 C20 C19 -1.2(2) . . . . ?
C8 C7 C21 O8 -121.12(13) . . . . ?
C20 C7 C21 O8 56.05(16) . . . . ?
C8 C7 C21 O7 57.38(16) . . . . ?
C20 C7 C21 O7 -125.45(13) . . . . ?
N5 C22 C23 C24 -178.56(12) . . . . ?
N4 C22 C23 C24 0.00(18) . . . . ?
C22 C23 C24 C25 0.4(2) . . . . ?
C23 C24 C25 C26 -0.5(2) . . . . ?
C24 C25 C26 N4 0.2(2) . . . . ?
N5 C22 N4 C26 178.35(12) . . . . ?
C23 C22 N4 C26 -0.31(18) . . . . ?
C25 C26 N4 C22 0.2(2) . . . . ?
